data_7105650
loop_
_publ_author_name
'Gangopadhyay, Snigdha'
'Basak, Prodyut'
'Drew, Michael'
'Gangopadhyay, Pijush Kanti'

_publ_section_title
;
 In situ formation of ligand
 2,2'-[(E)-diazene-1,2-diyldicarbonothioyl]diphenol and structural
 characterization of its binuclear rhodium(V) complex containing RhO2+.
;
_journal_issue 39
_journal_name_full 'Chemical communications (Cambridge, England)'
_journal_page_first 7436
_journal_page_last 7438
_journal_paper_doi 10.1039/c0cc01970d
_journal_volume 46
_journal_year 2010
_chemical_formula_sum 'C7 H10 N2 O2 S'
_chemical_formula_weight 186.23
_chemical_name_systematic
;
?
;
_space_group_IT_number 14
_symmetry_cell_setting monoclinic
_symmetry_space_group_name_Hall '-P 2yn'
_symmetry_space_group_name_H-M 'P 1 21/n 1'
_atom_sites_solution_hydrogens geom
_atom_sites_solution_primary direct
_atom_sites_solution_secondary difmap
_audit_creation_method SHELXL-97
_cell_angle_alpha 90.00
_cell_angle_beta 91.796(4)
_cell_angle_gamma 90.00
_cell_formula_units_Z 4
_cell_length_a 9.2078(4)
_cell_length_b 7.9309(4)
_cell_length_c 11.4536(4)
_cell_measurement_reflns_used 5426
_cell_measurement_temperature 150(2)
_cell_measurement_theta_max 29.99
_cell_measurement_theta_min 2.88
_cell_volume 836.00(6)
_computing_cell_refinement 'Crysalis, Oxford Diffraction'
_computing_data_collection 'Crysalis, Oxford Diffraction'
_computing_data_reduction 'Crysalis, Oxford Diffraction'
_computing_molecular_graphics PLATON(Spek,2004)
_computing_structure_refinement 'SHELXL-97 (Sheldrick, 1997)'
_computing_structure_solution 'SHELXS-97 (Sheldrick, 1997)'
_diffrn_ambient_temperature 150(2)
_diffrn_measured_fraction_theta_full 0.962
_diffrn_measured_fraction_theta_max 0.962
_diffrn_measurement_device 'Oxford Diffaction X-Calibur System'
_diffrn_measurement_method '321 frames, counting time 10 s.'
_diffrn_radiation_monochromator graphite
_diffrn_radiation_source 'fine-focus sealed tube'
_diffrn_radiation_type MoK\a
_diffrn_radiation_wavelength 0.71073
_diffrn_reflns_av_R_equivalents 0.0343
_diffrn_reflns_av_sigmaI/netI 0.0492
_diffrn_reflns_limit_h_max 12
_diffrn_reflns_limit_h_min -12
_diffrn_reflns_limit_k_max 8
_diffrn_reflns_limit_k_min -11
_diffrn_reflns_limit_l_max 12
_diffrn_reflns_limit_l_min -16
_diffrn_reflns_number 5426
_diffrn_reflns_theta_full 29.99
_diffrn_reflns_theta_max 29.99
_diffrn_reflns_theta_min 2.88
_diffrn_standards_decay_% n/a
_diffrn_standards_interval_count n/a
_diffrn_standards_interval_time n/a
_diffrn_standards_number n/a
_exptl_absorpt_coefficient_mu 0.346
_exptl_absorpt_correction_type none
_exptl_crystal_colour black
_exptl_crystal_density_diffrn 1.480
_exptl_crystal_density_method 'not measured'
_exptl_crystal_description block
_exptl_crystal_F_000 392
_exptl_crystal_size_max 0.17
_exptl_crystal_size_mid 0.11
_exptl_crystal_size_min 0.11
_refine_diff_density_max 0.285
_refine_diff_density_min -0.249
_refine_diff_density_rms 0.057
_refine_ls_extinction_method none
_refine_ls_goodness_of_fit_ref 0.943
_refine_ls_hydrogen_treatment mixed
_refine_ls_matrix_type full
_refine_ls_number_parameters 124
_refine_ls_number_reflns 2337
_refine_ls_number_restraints 7
_refine_ls_restrained_S_all 0.943
_refine_ls_R_factor_all 0.0522
_refine_ls_R_factor_gt 0.0364
_refine_ls_shift/su_max 0.001
_refine_ls_shift/su_mean 0.000
_refine_ls_structure_factor_coef Fsqd
_refine_ls_weighting_details
;
_refine_ls_weighting_details
w=1/[\s^2^(Fo^2^)+(0.0528P)^2^+0.0000P] where P=(Fo^2^+2Fc^2^)/3
;
_refine_ls_weighting_scheme calc
_refine_ls_wR_factor_gt 0.0905
_refine_ls_wR_factor_ref 0.0939
_reflns_number_gt 1783
_reflns_number_total 2337
_reflns_threshold_expression >2sigma(I)
_cod_data_source_file C0CC01970D.TXT
_cod_data_source_block 1
_cod_depositor_comments
;
Adding full bibliography for 7105649--7105650.cif.

2018-02-22
Z value and formula fixed to values more according to usual
chemical conventions.                 miguel
;
_cod_original_formula_sum 'C14 H20 N4 O4 S2'
_cod_original_formula_weight 372.46
_cod_original_formula_units_Z 2
_cod_original_sg_symbol_H-M P21/n
_cod_database_code 7105650

loop_
_symmetry_equiv_pos_as_xyz
'x, y, z'
'-x+1/2, y+1/2, -z+1/2'
'-x, -y, -z'
'x-1/2, -y-1/2, z-1/2'

loop_
_atom_site_label
_atom_site_type_symbol
_atom_site_fract_x
_atom_site_fract_y
_atom_site_fract_z
_atom_site_U_iso_or_equiv
_atom_site_adp_type
_atom_site_occupancy
_atom_site_symmetry_multiplicity
_atom_site_calc_flag
_atom_site_refinement_flags
_atom_site_disorder_assembly
_atom_site_disorder_group
C11 C 0.16711(17) 0.36854(17) 0.44715(11) 0.0168(3) Uani 1 1 d . . .
C12 C 0.28343(18) 0.36326(19) 0.52997(12) 0.0216(3) Uani 1 1 d . . .
H12 H 0.3678 0.4231 0.5152 0.026 Uiso 1 1 calc R . .
C13 C 0.27616(19) 0.2719(2) 0.63251(13) 0.0252(4) Uani 1 1 d . . .
H13 H 0.3539 0.2722 0.6863 0.030 Uiso 1 1 calc R . .
C14 C 0.15186(19) 0.17976(19) 0.65441(13) 0.0245(3) Uani 1 1 d . . .
H14 H 0.1470 0.1166 0.7226 0.029 Uiso 1 1 calc R . .
C15 C 0.03519(18) 0.18144(18) 0.57541(12) 0.0216(3) Uani 1 1 d . . .
H15 H -0.0477 0.1193 0.5907 0.026 Uiso 1 1 calc R . .
C16 C 0.04120(17) 0.27612(18) 0.47253(12) 0.0174(3) Uani 1 1 d . . .
C17 C 0.18582(16) 0.47198(17) 0.33921(11) 0.0172(3) Uani 1 1 d . . .
S17 S 0.34604(4) 0.55803(5) 0.30417(3) 0.02314(12) Uani 1 1 d . . .
N17 N 0.06853(14) 0.49440(15) 0.27038(10) 0.0200(3) Uani 1 1 d . . .
H17 H -0.0112 0.4472 0.2899 0.024 Uiso 1 1 calc R . .
O16 O -0.07467(12) 0.27841(14) 0.39561(8) 0.0222(2) Uani 1 1 d D . .
H16 H -0.1468(17) 0.233(2) 0.4282(14) 0.027 Uiso 1 1 d D . .
O1 O 0.31823(13) 0.83723(15) 0.51695(10) 0.0279(3) Uani 1 1 d D . .
H1 H 0.341(2) 0.764(2) 0.4684(13) 0.033 Uiso 1 1 d D . .
H2 H 0.3823(19) 0.867(2) 0.5627(14) 0.033 Uiso 1 1 d D . .
N18 N 0.06734(17) 0.59182(18) 0.16648(11) 0.0269(3) Uani 1 1 d D . .
H181 H 0.126(2) 0.545(2) 0.1215(14) 0.032 Uiso 1 1 d D . .
H182 H 0.103(2) 0.6897(18) 0.1859(14) 0.032 Uiso 1 1 d D . .

loop_
_atom_site_aniso_label
_atom_site_aniso_U_11
_atom_site_aniso_U_22
_atom_site_aniso_U_33
_atom_site_aniso_U_23
_atom_site_aniso_U_13
_atom_site_aniso_U_12
C11 0.0185(8) 0.0157(7) 0.0161(6) -0.0021(5) -0.0012(6) 0.0014(5)
C12 0.0185(8) 0.0231(8) 0.0228(7) -0.0004(6) -0.0037(6) -0.0011(6)
C13 0.0270(9) 0.0260(8) 0.0221(7) 0.0011(6) -0.0073(7) 0.0020(6)
C14 0.0315(10) 0.0231(8) 0.0190(6) 0.0025(6) -0.0009(6) 0.0029(6)
C15 0.0245(9) 0.0198(7) 0.0206(7) -0.0002(5) 0.0020(6) -0.0023(6)
C16 0.0173(8) 0.0186(7) 0.0162(6) -0.0042(5) -0.0006(6) 0.0001(5)
C17 0.0176(8) 0.0173(7) 0.0166(6) -0.0032(5) -0.0001(5) 0.0004(5)
S17 0.0181(2) 0.0294(2) 0.02189(19) 0.00222(15) 0.00101(14) -0.00434(15)
N17 0.0189(7) 0.0222(6) 0.0188(6) 0.0042(5) -0.0021(5) -0.0032(5)
O16 0.0172(6) 0.0298(6) 0.0194(5) 0.0018(4) -0.0013(4) -0.0064(4)
O1 0.0218(7) 0.0366(7) 0.0251(6) -0.0061(5) -0.0018(5) -0.0077(5)
N18 0.0307(9) 0.0306(8) 0.0192(6) 0.0068(5) -0.0046(6) -0.0078(6)

loop_
_atom_type_symbol
_atom_type_description
_atom_type_scat_dispersion_real
_atom_type_scat_dispersion_imag
_atom_type_scat_source
C C 0.0033 0.0016 'International Tables Vol C Tables 4.2.6.8 and 6.1.1.4'
H H 0.0000 0.0000 'International Tables Vol C Tables 4.2.6.8 and 6.1.1.4'
O O 0.0106 0.0060 'International Tables Vol C Tables 4.2.6.8 and 6.1.1.4'
S S 0.1246 0.1234 'International Tables Vol C Tables 4.2.6.8 and 6.1.1.4'
N N 0.0061 0.0033 'International Tables Vol C Tables 4.2.6.8 and 6.1.1.4'

loop_
_geom_angle_atom_site_label_1
_geom_angle_atom_site_label_2
_geom_angle_atom_site_label_3
_geom_angle
_geom_angle_site_symmetry_1
_geom_angle_site_symmetry_3
_geom_angle_publ_flag
C12 C11 C16 117.29(13) . . ?
C12 C11 C17 117.85(13) . . ?
C16 C11 C17 124.85(13) . . ?
C13 C12 C11 122.08(15) . . ?
C12 C13 C14 119.44(15) . . ?
C15 C14 C13 120.34(14) . . ?
C14 C15 C16 120.37(15) . . ?
O16 C16 C15 120.05(14) . . ?
O16 C16 C11 119.49(12) . . ?
C15 C16 C11 120.46(14) . . ?
N17 C17 C11 116.77(13) . . ?
N17 C17 S17 120.38(11) . . ?
C11 C17 S17 122.85(11) . . ?
C17 N17 N18 123.73(13) . . ?

loop_
_geom_bond_atom_site_label_1
_geom_bond_atom_site_label_2
_geom_bond_distance
_geom_bond_site_symmetry_2
_geom_bond_publ_flag
C11 C12 1.409(2) . ?
C11 C16 1.410(2) . ?
C11 C17 1.4982(19) . ?
C12 C13 1.383(2) . ?
C13 C14 1.387(2) . ?
C14 C15 1.383(2) . ?
C15 C16 1.3998(19) . ?
C16 O16 1.3623(17) . ?
C17 N17 1.3289(19) . ?
C17 S17 1.6853(15) . ?
N17 N18 1.4187(16) . ?

loop_
_geom_torsion_atom_site_label_1
_geom_torsion_atom_site_label_2
_geom_torsion_atom_site_label_3
_geom_torsion_atom_site_label_4
_geom_torsion
_geom_torsion_site_symmetry_1
_geom_torsion_site_symmetry_2
_geom_torsion_site_symmetry_3
_geom_torsion_site_symmetry_4
_geom_torsion_publ_flag
C16 C11 C12 C13 -0.1(2) . . . . ?
C17 C11 C12 C13 179.71(14) . . . . ?
C11 C12 C13 C14 1.1(2) . . . . ?
C12 C13 C14 C15 -1.1(2) . . . . ?
C13 C14 C15 C16 0.0(2) . . . . ?
C14 C15 C16 O16 -179.40(13) . . . . ?
C14 C15 C16 C11 1.1(2) . . . . ?
C12 C11 C16 O16 179.45(13) . . . . ?
C17 C11 C16 O16 -0.3(2) . . . . ?
C12 C11 C16 C15 -1.1(2) . . . . ?
C17 C11 C16 C15 179.18(13) . . . . ?
C12 C11 C17 N17 -170.89(13) . . . . ?
C16 C11 C17 N17 8.9(2) . . . . ?
C12 C11 C17 S17 8.96(18) . . . . ?
C16 C11 C17 S17 -171.28(11) . . . . ?
C11 C17 N17 N18 178.62(12) . . . . ?
S17 C17 N17 N18 -1.23(19) . . . . ?
